data_2016338
loop_
_publ_author_name
'Yang, Shu-Ping'
'Han, Li-Jun'
'Xia, Hai-Tao'
'Wang, Da-Qi'
'Liu, Yu-Fen'

_publ_section_title
;The dinuclear copper(II) complexes
 di-\m-chlorido-bis{[<i>N</i>,<i>N</i>'-bis(4-chlorobenzyl)propane-1,2-diamine]chloridocopper(II)}
 and
 di-\m-chlorido-bis{[<i>N</i>,<i>N</i>'-bis(3,4-methylenedioxybenzyl)propane-1,2-diamine]chloridocopper(II)}
;
_journal_coeditor_code HJ3060
_journal_issue 12
_journal_name_full 'Acta Crystallographica Section C'
_journal_page_first m610
_journal_page_last m614
_journal_paper_doi 10.1107/S0108270107058519
_journal_volume 63
_journal_year 2007
_chemical_formula_iupac '[Cu2 Cl4 (C17 H20 Cl2 N2)2]'
_chemical_formula_moiety 'C34 H40 Cl8 Cu2 N4'
_chemical_formula_sum 'C34 H40 Cl8 Cu2 N4'
_chemical_formula_weight 915.38
_chemical_name_systematic
;
di-\m-chlorido-bis{[N,N'-bis(4-chlorobenzyl)propane-1,2-
diamine]chloridocopper(II)}
;
_space_group_IT_number 14
_symmetry_cell_setting monoclinic
_symmetry_space_group_name_Hall '-P 2yn'
_symmetry_space_group_name_H-M 'P 1 21/n 1'
_atom_sites_solution_hydrogens geom
_atom_sites_solution_primary direct
_atom_sites_solution_secondary difmap
_audit_creation_method SHELXL-97
_cell_angle_alpha 90.00
_cell_angle_beta 115.647(2)
_cell_angle_gamma 90.00
_cell_formula_units_Z 2
_cell_length_a 14.4217(15)
_cell_length_b 9.5445(13)
_cell_length_c 15.6198(19)
_cell_measurement_reflns_used 3324
_cell_measurement_temperature 298(2)
_cell_measurement_theta_max 26.947
_cell_measurement_theta_min 2.551
_cell_volume 1938.2(4)
_computing_cell_refinement 'SAINT (Siemens, 1996)'
_computing_data_collection 'SMART (Siemens, 1996)'
_computing_data_reduction 'SAINT (Siemens, 1996)'
_computing_molecular_graphics 'SHELXTL (Sheldrick, 1997b)'
_computing_publication_material 'SHELXTL (Sheldrick, 1997b)'
_computing_structure_refinement 'SHELXL97 (Sheldrick, 1997a)'
_computing_structure_solution 'SHELXS97 (Sheldrick, 1997a)'
_diffrn_ambient_temperature 298(2)
_diffrn_measured_fraction_theta_full 0.999
_diffrn_measured_fraction_theta_max 0.999
_diffrn_measurement_device_type 'Bruker SMART CCD area-detector'
_diffrn_measurement_method '\f and \w'
_diffrn_radiation_monochromator graphite
_diffrn_radiation_source 'fine-focus sealed tube'
_diffrn_radiation_type MoK\a
_diffrn_radiation_wavelength 0.71073
_diffrn_reflns_av_R_equivalents 0.0379
_diffrn_reflns_av_sigmaI/netI 0.0422
_diffrn_reflns_limit_h_max 17
_diffrn_reflns_limit_h_min -15
_diffrn_reflns_limit_k_max 6
_diffrn_reflns_limit_k_min -11
_diffrn_reflns_limit_l_max 18
_diffrn_reflns_limit_l_min -17
_diffrn_reflns_number 8896
_diffrn_reflns_theta_full 25.00
_diffrn_reflns_theta_max 25.00
_diffrn_reflns_theta_min 1.61
_diffrn_standards_interval_count 0
_diffrn_standards_number 0
_exptl_absorpt_coefficient_mu 1.680
_exptl_absorpt_correction_T_max 0.5121
_exptl_absorpt_correction_T_min 0.4640
_exptl_absorpt_correction_type multi-scan
_exptl_absorpt_process_details '(SADABS; Sheldrick, 1996)'
_exptl_crystal_colour green
_exptl_crystal_density_diffrn 1.568
_exptl_crystal_density_method 'not measured'
_exptl_crystal_description block
_exptl_crystal_F_000 932
_exptl_crystal_size_max 0.54
_exptl_crystal_size_mid 0.50
_exptl_crystal_size_min 0.46
_refine_diff_density_max 0.388
_refine_diff_density_min -0.275
_refine_ls_extinction_method none
_refine_ls_goodness_of_fit_ref 1.059
_refine_ls_hydrogen_treatment constr
_refine_ls_matrix_type full
_refine_ls_number_parameters 218
_refine_ls_number_reflns 3417
_refine_ls_number_restraints 0
_refine_ls_restrained_S_all 1.059
_refine_ls_R_factor_all 0.0551
_refine_ls_R_factor_gt 0.0312
_refine_ls_shift/su_max 0.001
_refine_ls_shift/su_mean 0.000
_refine_ls_structure_factor_coef Fsqd
_refine_ls_weighting_details 'calc w=1/[\s^2^(Fo^2^)+(0.0306P)^2^+0.7906P] where P=(Fo^2^+2Fc^2^)/3'
_refine_ls_weighting_scheme calc
_refine_ls_wR_factor_gt 0.0684
_refine_ls_wR_factor_ref 0.0820
_reflns_number_gt 2484
_reflns_number_total 3417
_reflns_threshold_expression I>2sigma(I)
_cod_data_source_file hj3060.cif
_cod_data_source_block I
_cod_original_sg_symbol_H-M 'P 21/n'
_cod_database_code 2016338
_cod_database_fobs_code 2016338

loop_
_symmetry_equiv_pos_as_xyz
'x, y, z'
'-x+1/2, y+1/2, -z+1/2'
'-x, -y, -z'
'x-1/2, -y-1/2, z-1/2'

loop_
_atom_site_type_symbol
_atom_site_label
_atom_site_fract_x
_atom_site_fract_y
_atom_site_fract_z
_atom_site_U_iso_or_equiv
_atom_site_adp_type
_atom_site_calc_flag
_atom_site_refinement_flags
_atom_site_occupancy
Cu Cu1 0.56093(3) 0.40517(4) 0.60255(3) 0.03284(13) Uani d . 1
Cl Cl3 -0.02417(7) 0.36440(11) 0.64146(8) 0.0634(3) Uani d . 1
Cl Cl4 0.64329(11) 0.57123(13) 1.04591(9) 0.0884(4) Uani d . 1
Cl Cl2 0.71211(6) 0.39329(8) 0.59008(6) 0.0409(2) Uani d . 1
Cl Cl1 0.54872(6) 0.64141(8) 0.59685(6) 0.0408(2) Uani d . 1
N N1 0.41881(18) 0.3830(2) 0.59727(18) 0.0321(6) Uani d . 1
H H1 0.3741 0.4288 0.5443 0.038 Uiso calc R 1
N N2 0.58206(18) 0.2072(2) 0.65562(18) 0.0341(6) Uani d . 1
H H2 0.5980 0.1546 0.6152 0.041 Uiso calc R 1
C C1 0.3954(2) 0.2317(3) 0.5811(2) 0.0402(8) Uani d . 1
H H1A 0.3831 0.2074 0.5167 0.048 Uiso calc R 1
H H1B 0.3337 0.2104 0.5887 0.048 Uiso calc R 1
C C2 0.4843(2) 0.1465(3) 0.6509(2) 0.0378(8) Uani d . 1
H H2A 0.4852 0.1560 0.7137 0.045 Uiso calc R 1
C C3 0.4726(3) -0.0085(3) 0.6246(3) 0.0621(11) Uani d . 1
H H3A 0.4653 -0.0194 0.5609 0.093 Uiso calc R 1
H H3B 0.4127 -0.0451 0.6288 0.093 Uiso calc R 1
H H3C 0.5324 -0.0586 0.6676 0.093 Uiso calc R 1
C C4 0.4061(2) 0.4434(3) 0.6791(2) 0.0397(8) Uani d . 1
H H4A 0.4227 0.5424 0.6837 0.048 Uiso calc R 1
H H4B 0.4547 0.3987 0.7369 0.048 Uiso calc R 1
C C5 0.2992(2) 0.4263(3) 0.6723(2) 0.0362(8) Uani d . 1
C C6 0.2757(3) 0.3200(4) 0.7195(2) 0.0487(9) Uani d . 1
H H6 0.3277 0.2597 0.7581 0.058 Uiso calc R 1
C C7 0.1771(3) 0.3006(4) 0.7109(3) 0.0514(9) Uani d . 1
H H7 0.1624 0.2272 0.7423 0.062 Uiso calc R 1
C C8 0.1014(2) 0.3911(3) 0.6555(2) 0.0403(8) Uani d . 1
C C9 0.1223(2) 0.4988(3) 0.6087(2) 0.0415(8) Uani d . 1
H H9 0.0704 0.5605 0.5719 0.050 Uiso calc R 1
C C10 0.2204(2) 0.5156(3) 0.6163(2) 0.0389(8) Uani d . 1
H H10 0.2340 0.5878 0.5835 0.047 Uiso calc R 1
C C11 0.6707(2) 0.1899(3) 0.7513(2) 0.0419(8) Uani d . 1
H H11A 0.7342 0.2094 0.7463 0.050 Uiso calc R 1
H H11B 0.6732 0.0935 0.7717 0.050 Uiso calc R 1
C C12 0.6634(2) 0.2852(3) 0.8247(2) 0.0351(7) Uani d . 1
C C13 0.6297(2) 0.2365(3) 0.8902(2) 0.0428(8) Uani d . 1
H H13 0.6126 0.1423 0.8894 0.051 Uiso calc R 1
C C14 0.6210(3) 0.3239(4) 0.9559(2) 0.0485(9) Uani d . 1
H H14 0.5973 0.2898 0.9987 0.058 Uiso calc R 1
C C15 0.6478(3) 0.4636(4) 0.9580(2) 0.0485(9) Uani d . 1
C C16 0.6818(3) 0.5153(4) 0.8952(3) 0.0485(9) Uani d . 1
H H16 0.6995 0.6093 0.8970 0.058 Uiso calc R 1
C C17 0.6894(2) 0.4259(3) 0.8287(2) 0.0433(8) Uani d . 1
H H17 0.7124 0.4608 0.7858 0.052 Uiso calc R 1

loop_
_atom_site_aniso_label
_atom_site_aniso_U_11
_atom_site_aniso_U_22
_atom_site_aniso_U_33
_atom_site_aniso_U_12
_atom_site_aniso_U_13
_atom_site_aniso_U_23
Cu1 0.0315(2) 0.0285(2) 0.0380(2) 0.00195(16) 0.01460(18) 0.00274(17)
Cl3 0.0484(6) 0.0729(7) 0.0793(8) -0.0070(5) 0.0374(6) -0.0075(5)
Cl4 0.1269(11) 0.0784(8) 0.0701(8) -0.0054(7) 0.0522(8) -0.0269(6)
Cl2 0.0319(4) 0.0447(5) 0.0463(5) 0.0029(3) 0.0172(4) 0.0037(4)
Cl1 0.0483(5) 0.0277(4) 0.0456(5) -0.0011(3) 0.0196(4) -0.0034(3)
N1 0.0276(13) 0.0317(15) 0.0323(15) -0.0003(10) 0.0087(12) 0.0028(11)
N2 0.0398(15) 0.0279(14) 0.0352(16) 0.0053(11) 0.0168(13) 0.0007(11)
C1 0.043(2) 0.040(2) 0.039(2) -0.0101(15) 0.0188(17) -0.0075(15)
C2 0.048(2) 0.0312(18) 0.0366(19) -0.0052(15) 0.0206(17) -0.0005(14)
C3 0.086(3) 0.035(2) 0.072(3) -0.0058(18) 0.040(3) -0.0029(18)
C4 0.0383(19) 0.041(2) 0.038(2) 0.0031(14) 0.0149(16) -0.0040(15)
C5 0.0352(18) 0.0377(19) 0.0348(19) 0.0024(14) 0.0143(16) -0.0036(15)
C6 0.048(2) 0.053(2) 0.045(2) 0.0156(17) 0.0207(19) 0.0130(18)
C7 0.061(2) 0.050(2) 0.056(2) -0.0002(18) 0.037(2) 0.0118(18)
C8 0.0390(19) 0.045(2) 0.040(2) -0.0017(16) 0.0204(17) -0.0097(16)
C9 0.039(2) 0.038(2) 0.042(2) 0.0070(14) 0.0133(17) -0.0002(15)
C10 0.043(2) 0.0337(19) 0.039(2) -0.0008(15) 0.0166(17) 0.0000(15)
C11 0.0400(19) 0.0366(19) 0.045(2) 0.0133(15) 0.0147(17) 0.0104(16)
C12 0.0300(17) 0.0380(19) 0.0298(18) 0.0056(14) 0.0057(15) 0.0031(14)
C13 0.049(2) 0.0336(19) 0.039(2) -0.0019(15) 0.0127(17) 0.0076(15)
C14 0.057(2) 0.054(2) 0.037(2) -0.0022(18) 0.0220(19) 0.0035(17)
C15 0.053(2) 0.047(2) 0.039(2) 0.0031(17) 0.0142(18) -0.0049(17)
C16 0.057(2) 0.033(2) 0.050(2) -0.0066(16) 0.0184(19) -0.0021(17)
C17 0.0411(19) 0.046(2) 0.041(2) -0.0028(15) 0.0166(17) 0.0079(16)

loop_
_atom_type_symbol
_atom_type_description
_atom_type_scat_dispersion_real
_atom_type_scat_dispersion_imag
_atom_type_scat_source
C C 0.0033 0.0016 'International Tables Vol C Tables 4.2.6.8 and 6.1.1.4'
H H 0.0000 0.0000 'International Tables Vol C Tables 4.2.6.8 and 6.1.1.4'
N N 0.0061 0.0033 'International Tables Vol C Tables 4.2.6.8 and 6.1.1.4'
Cl Cl 0.1484 0.1585 'International Tables Vol C Tables 4.2.6.8 and 6.1.1.4'
Cu Cu 0.3201 1.2651 'International Tables Vol C Tables 4.2.6.8 and 6.1.1.4'

loop_
_geom_angle_atom_site_label_1
_geom_angle_atom_site_label_2
_geom_angle_atom_site_label_3
_geom_angle_site_symmetry_1
_geom_angle_site_symmetry_3
_geom_angle
_geom_angle_publ_flag
N1 Cu1 N2 . . 83.69(9) y
N1 Cu1 Cl1 . . 92.41(7) y
N2 Cu1 Cl1 . . 159.84(8) y
N1 Cu1 Cl2 . . 169.01(7) y
N2 Cu1 Cl2 . . 90.49(7) y
Cl1 Cu1 Cl2 . . 96.18(3) y
N1 Cu1 Cl1 . 3_666 82.32(7) y
N2 Cu1 Cl1 . 3_666 102.40(7) y
Cl1 Cu1 Cl1 . 3_666 96.64(3) y
Cl2 Cu1 Cl1 . 3_666 89.87(3) y
N1 Cu1 Cu1 . 3_666 85.22(7) ?
N2 Cu1 Cu1 . 3_666 142.90(7) ?
Cl1 Cu1 Cu1 . 3_666 55.73(2) ?
Cl2 Cu1 Cu1 . 3_666 93.96(3) ?
Cl1 Cu1 Cu1 3_666 3_666 40.912(18) ?
Cu1 Cl1 Cu1 . 3_666 83.36(3) ?
C1 N1 C4 . . 115.0(2) ?
C1 N1 Cu1 . . 105.09(17) ?
C4 N1 Cu1 . . 115.12(18) ?
C1 N1 H1 . . 107.1 ?
C4 N1 H1 . . 107.1 ?
Cu1 N1 H1 . . 107.1 ?
C2 N2 C11 . . 112.8(2) ?
C2 N2 Cu1 . . 111.59(18) ?
C11 N2 Cu1 . . 114.93(18) ?
C2 N2 H2 . . 105.5 ?
C11 N2 H2 . . 105.5 ?
Cu1 N2 H2 . . 105.5 ?
N1 C1 C2 . . 110.0(2) ?
N1 C1 H1A . . 109.7 ?
C2 C1 H1A . . 109.7 ?
N1 C1 H1B . . 109.7 ?
C2 C1 H1B . . 109.7 ?
H1A C1 H1B . . 108.2 ?
N2 C2 C1 . . 108.3(2) ?
N2 C2 C3 . . 112.4(3) ?
C1 C2 C3 . . 111.5(3) ?
N2 C2 H2A . . 108.1 ?
C1 C2 H2A . . 108.1 ?
C3 C2 H2A . . 108.1 ?
C2 C3 H3A . . 109.5 ?
C2 C3 H3B . . 109.5 ?
H3A C3 H3B . . 109.5 ?
C2 C3 H3C . . 109.5 ?
H3A C3 H3C . . 109.5 ?
H3B C3 H3C . . 109.5 ?
N1 C4 C5 . . 113.6(2) ?
N1 C4 H4A . . 108.8 ?
C5 C4 H4A . . 108.8 ?
N1 C4 H4B . . 108.8 ?
C5 C4 H4B . . 108.8 ?
H4A C4 H4B . . 107.7 ?
C6 C5 C10 . . 117.8(3) ?
C6 C5 C4 . . 121.4(3) ?
C10 C5 C4 . . 120.8(3) ?
C5 C6 C7 . . 121.8(3) ?
C5 C6 H6 . . 119.1 ?
C7 C6 H6 . . 119.1 ?
C8 C7 C6 . . 118.8(3) ?
C8 C7 H7 . . 120.6 ?
C6 C7 H7 . . 120.6 ?
C7 C8 C9 . . 120.9(3) ?
C7 C8 Cl3 . . 119.2(3) ?
C9 C8 Cl3 . . 119.9(3) ?
C8 C9 C10 . . 119.8(3) ?
C8 C9 H9 . . 120.1 ?
C10 C9 H9 . . 120.1 ?
C9 C10 C5 . . 120.9(3) ?
C9 C10 H10 . . 119.5 ?
C5 C10 H10 . . 119.5 ?
N2 C11 C12 . . 112.5(2) ?
N2 C11 H11A . . 109.1 ?
C12 C11 H11A . . 109.1 ?
N2 C11 H11B . . 109.1 ?
C12 C11 H11B . . 109.1 ?
H11A C11 H11B . . 107.8 ?
C13 C12 C17 . . 117.7(3) ?
C13 C12 C11 . . 121.5(3) ?
C17 C12 C11 . . 120.8(3) ?
C14 C13 C12 . . 121.5(3) ?
C14 C13 H13 . . 119.2 ?
C12 C13 H13 . . 119.2 ?
C13 C14 C15 . . 119.2(3) ?
C13 C14 H14 . . 120.4 ?
C15 C14 H14 . . 120.4 ?
C16 C15 C14 . . 121.0(3) ?
C16 C15 Cl4 . . 120.1(3) ?
C14 C15 Cl4 . . 118.8(3) ?
C15 C16 C17 . . 119.1(3) ?
C15 C16 H16 . . 120.5 ?
C17 C16 H16 . . 120.5 ?
C16 C17 C12 . . 121.5(3) ?
C16 C17 H17 . . 119.2 ?
C12 C17 H17 . . 119.2 ?

loop_
_geom_bond_atom_site_label_1
_geom_bond_atom_site_label_2
_geom_bond_site_symmetry_2
_geom_bond_distance
_geom_bond_publ_flag
Cu1 N1 . 2.026(2) y
Cu1 N2 . 2.033(2) y
Cu1 Cl1 . 2.2604(9) y
Cu1 Cl2 . 2.2742(9) y
Cu1 Cl1 3_666 2.8520(10) y
Cu1 Cu1 3_666 3.4285(8) y
Cl3 C8 . 1.747(3) ?
Cl4 C15 . 1.739(4) ?
Cl1 Cu1 3_666 2.8520(10) ?
N1 C1 . 1.480(4) ?
N1 C4 . 1.484(4) ?
N1 H1 . 0.9100 ?
N2 C2 . 1.496(4) ?
N2 C11 . 1.497(4) ?
N2 H2 . 0.9100 ?
C1 C2 . 1.511(4) ?
C1 H1A . 0.9700 ?
C1 H1B . 0.9700 ?
C2 C3 . 1.525(4) ?
C2 H2A . 0.9800 ?
C3 H3A . 0.9600 ?
C3 H3B . 0.9600 ?
C3 H3C . 0.9600 ?
C4 C5 . 1.508(4) ?
C4 H4A . 0.9700 ?
C4 H4B . 0.9700 ?
C5 C6 . 1.380(4) ?
C5 C10 . 1.386(4) ?
C6 C7 . 1.382(4) ?
C6 H6 . 0.9300 ?
C7 C8 . 1.367(5) ?
C7 H7 . 0.9300 ?
C8 C9 . 1.368(4) ?
C9 C10 . 1.377(4) ?
C9 H9 . 0.9300 ?
C10 H10 . 0.9300 ?
C11 C12 . 1.503(4) ?
C11 H11A . 0.9700 ?
C11 H11B . 0.9700 ?
C12 C13 . 1.388(4) ?
C12 C17 . 1.389(4) ?
C13 C14 . 1.371(4) ?
C13 H13 . 0.9300 ?
C14 C15 . 1.385(5) ?
C14 H14 . 0.9300 ?
C15 C16 . 1.365(5) ?
C16 C17 . 1.384(5) ?
C16 H16 . 0.9300 ?
C17 H17 . 0.9300 ?

loop_
_geom_hbond_atom_site_label_D
_geom_hbond_atom_site_label_H
_geom_hbond_atom_site_label_A
_geom_hbond_site_symmetry_A
_geom_hbond_distance_DH
_geom_hbond_distance_HA
_geom_hbond_distance_DA
_geom_hbond_angle_DHA
N1 H1 Cl2 3_666 0.91 2.57 3.450(3) 164.4
C11 H11B Cl2 2_646 0.97 2.82 3.659(3) 145.2
C13 H13 Cl3 2_546 0.93 2.89 3.810(3) 169.5

loop_
_geom_torsion_atom_site_label_1
_geom_torsion_atom_site_label_2
_geom_torsion_atom_site_label_3
_geom_torsion_atom_site_label_4
_geom_torsion_site_symmetry_1
_geom_torsion_site_symmetry_4
_geom_torsion
N1 Cu1 Cl1 Cu1 . 3_666 -82.54(7)
N2 Cu1 Cl1 Cu1 . 3_666 -160.8(2)
Cl2 Cu1 Cl1 Cu1 . 3_666 90.59(3)
Cl1 Cu1 Cl1 Cu1 3_666 3_666 0.0
N2 Cu1 N1 C1 . . -30.59(19)
Cl1 Cu1 N1 C1 . . 169.26(18)
Cl2 Cu1 N1 C1 . . 27.8(5)
Cl1 Cu1 N1 C1 3_666 . 72.88(18)
Cu1 Cu1 N1 C1 3_666 . 113.95(18)
N2 Cu1 N1 C4 . . 96.9(2)
Cl1 Cu1 N1 C4 . . -63.2(2)
Cl2 Cu1 N1 C4 . . 155.3(3)
Cl1 Cu1 N1 C4 3_666 . -159.6(2)
Cu1 Cu1 N1 C4 3_666 . -118.5(2)
N1 Cu1 N2 C2 . . 7.23(19)
Cl1 Cu1 N2 C2 . . 87.0(3)
Cl2 Cu1 N2 C2 . . -163.42(19)
Cl1 Cu1 N2 C2 3_666 . -73.45(19)
Cu1 Cu1 N2 C2 3_666 . -66.2(2)
N1 Cu1 N2 C11 . . -122.7(2)
Cl1 Cu1 N2 C11 . . -43.0(3)
Cl2 Cu1 N2 C11 . . 66.60(19)
Cl1 Cu1 N2 C11 3_666 . 156.57(18)
Cu1 Cu1 N2 C11 3_666 . 163.82(15)
C4 N1 C1 C2 . . -78.2(3)
Cu1 N1 C1 C2 . . 49.4(3)
C11 N2 C2 C1 . . 148.8(3)
Cu1 N2 C2 C1 . . 17.7(3)
C11 N2 C2 C3 . . -87.4(3)
Cu1 N2 C2 C3 . . 141.5(2)
N1 C1 C2 N2 . . -44.7(3)
N1 C1 C2 C3 . . -168.9(3)
C1 N1 C4 C5 . . -58.2(3)
Cu1 N1 C4 C5 . . 179.4(2)
N1 C4 C5 C6 . . 98.5(4)
N1 C4 C5 C10 . . -80.0(4)
C10 C5 C6 C7 . . 0.9(5)
C4 C5 C6 C7 . . -177.7(3)
C5 C6 C7 C8 . . -1.2(5)
C6 C7 C8 C9 . . 0.3(5)
C6 C7 C8 Cl3 . . 178.2(3)
C7 C8 C9 C10 . . 0.9(5)
Cl3 C8 C9 C10 . . -176.9(2)
C8 C9 C10 C5 . . -1.3(5)
C6 C5 C10 C9 . . 0.4(5)
C4 C5 C10 C9 . . 178.9(3)
C2 N2 C11 C12 . . -72.7(3)
Cu1 N2 C11 C12 . . 56.7(3)
N2 C11 C12 C13 . . 101.1(3)
N2 C11 C12 C17 . . -78.3(4)
C17 C12 C13 C14 . . 0.8(5)
C11 C12 C13 C14 . . -178.7(3)
C12 C13 C14 C15 . . -1.0(5)
C13 C14 C15 C16 . . 0.6(5)
C13 C14 C15 Cl4 . . -176.5(3)
C14 C15 C16 C17 . . -0.1(5)
Cl4 C15 C16 C17 . . 176.9(3)
C15 C16 C17 C12 . . 0.0(5)
C13 C12 C17 C16 . . -0.3(5)
C11 C12 C17 C16 . . 179.2(3)
